data_9000976
loop_
_publ_author_name
'Lahti, S. I.'
'Pajunen, A.'

_publ_section_title
;
 New data on lacroixite, NaAlFPO4
;
_journal_name_full 'American Mineralogist'
_journal_page_first 849
_journal_page_last 855
_journal_volume 70
_journal_year 1985
_chemical_formula_sum 'Al F Na O4 P'
_chemical_name_mineral Lacroixite
_space_group_IT_number 15
_symmetry_space_group_name_Hall '-C 2yc'
_symmetry_space_group_name_H-M 'C 1 2/c 1'
_cell_angle_alpha 90
_cell_angle_beta 115.47
_cell_angle_gamma 90
_cell_length_a 6.414
_cell_length_b 8.207
_cell_length_c 6.885
_cell_formula_units_Z 4
_cell_volume 327.201
_database_code_amcsd 0000996
_exptl_crystal_density_diffrn 3.328
_cod_original_formula_sum 'Na Al F P O4'
_cod_database_code 9000976

loop_
_space_group_symop_operation_xyz
x,y,z
1/2+x,1/2+y,z
x,-y,1/2+z
1/2+x,1/2-y,1/2+z
-x,y,1/2-z
1/2-x,1/2+y,1/2-z
-x,-y,-z
1/2-x,1/2-y,-z

loop_
_atom_site_aniso_label
_atom_site_aniso_U_11
_atom_site_aniso_U_22
_atom_site_aniso_U_33
_atom_site_aniso_U_12
_atom_site_aniso_U_13
_atom_site_aniso_U_23
Na 0.01470 0.00830 0.02970 0.00000 0.00250 0.00000
Al 0.00370 0.00430 0.00350 0.00020 0.00070 -0.00040
F 0.00990 0.00550 0.00490 0.00000 0.00320 0.00000
P 0.00335 0.00420 0.00460 0.00000 0.00080 0.00000
O1 0.00600 0.00550 0.00720 -0.00080 0.00180 -0.00070
O2 0.00520 0.00770 0.00890 -0.00060 0.00170 -0.00110

loop_
_atom_site_label
_atom_site_fract_x
_atom_site_fract_y
_atom_site_fract_z
Na 0.00000 0.66850 0.25000
Al 0.00000 0.00000 0.00000
F 0.00000 -0.07080 0.25000
P 0.00000 0.31780 0.25000
O1 0.09390 0.20950 0.12180
O2 0.19150 0.43100 0.40320

loop_
_cod_related_entry_id
_cod_related_entry_database
_cod_related_entry_code
1 AMCSD 0000996
